data_9013968
loop_
_publ_author_name
'Raade, G.'
'Romming, C.'
'Medenbach, O.'

_publ_section_title
;Carbonate-substituted phosphoellenbergerite from Modum, Norway: description
 and crystal structure
;
_journal_name_full 'Mineralogy and Petrology'
_journal_page_first 89
_journal_page_last 101
_journal_paper_doi 10.1007/BF01173764
_journal_volume 62
_journal_year 1998
_chemical_formula_sum 'C0.38 H6.92 As0.3 Mg6.68 O18.62 P3.32'
_chemical_name_mineral Phosphoellenbergerite
_space_group_IT_number 186
_symmetry_space_group_name_Hall 'P 6c -2c'
_symmetry_space_group_name_H-M 'P 63 m c'
_cell_angle_alpha 90
_cell_angle_beta 90
_cell_angle_gamma 120
_cell_formula_units_Z 2
_cell_length_a 12.467
_cell_length_b 12.467
_cell_length_c 5.0437
_cell_volume 678.897
_database_code_amcsd 0014640
_exptl_crystal_density_diffrn 2.921
_cod_original_formula_sum 'Mg6.68 P3.32 As.3 C.38 O18.62 H6.92'
_cod_database_code 9013968

loop_
_space_group_symop_operation_xyz
x,y,z
-x,-x+y,1/2+z
x-y,x,1/2+z
-y,-x,z
-y,x-y,z
x-y,-y,1/2+z
-x,-y,1/2+z
x,x-y,z
-x+y,-x,z
y,x,1/2+z
y,-x+y,1/2+z
-x+y,y,z

loop_
_atom_site_aniso_label
_atom_site_aniso_U_11
_atom_site_aniso_U_22
_atom_site_aniso_U_33
_atom_site_aniso_U_12
_atom_site_aniso_U_13
_atom_site_aniso_U_23
Mg1 0.01030 0.01000 0.00920 0.00460 0.00040 0.00070
Mg21 0.01020 0.01020 0.02450 0.00510 0.00000 0.00000
Mg22 0.00710 0.00710 0.02950 0.00360 0.00000 0.00000
P1 0.01390 0.00830 0.00640 0.00690 -0.00040 -0.00020
As1 0.01390 0.00830 0.00640 0.00690 -0.00040 -0.00020
P2 0.00620 0.00620 0.01220 0.00310 0.00000 0.00000
O1 0.02900 0.01400 0.01000 0.01400 0.00600 0.00300
O2 0.02800 0.02400 0.02200 0.01400 -0.00600 -0.00300
O-H2 0.02800 0.02400 0.02200 0.01400 -0.00600 -0.00300
O3 0.01920 0.01230 0.01000 0.01040 -0.00090 0.00020
O4 0.01370 0.01220 0.02870 0.00690 -0.00630 -0.00310
O-H5 0.03700 0.03700 0.01400 0.01800 0.00000 0.00000
O6 0.00980 0.01140 0.01040 0.00490 0.00190 0.00090

loop_
_atom_site_label
_atom_site_fract_x
_atom_site_fract_y
_atom_site_fract_z
_atom_site_occupancy
_atom_site_U_iso_or_equiv
_atom_site_type_symbol
_atom_site_attached_hydrogens
Mg1 0.42433 0.07821 0.21000 1.00000 0.01000 Mg 0
Mg21 0.00000 0.00000 0.45330 0.62000 0.01500 Mg 0
Mg22 0.00000 0.00000 0.34030 0.06000 0.01500 Mg 0
P1 0.30330 0.15160 0.69110 0.80000 0.01000 P 0
As1 0.30330 0.15160 0.69110 0.10000 0.01000 As 0
P11 0.32600 0.16300 0.69700 0.10000 0.01100 P 0
P2 0.66667 0.33333 0.99340 0.62000 0.00800 P 0
C2 0.66667 0.33333 0.11800 0.38000 0.01100 C 0
O1 0.37870 0.18940 0.42150 1.00000 0.01600 O 0
O2 0.16350 0.08180 0.64930 0.90000 0.02700 O 0
O-H2 0.16350 0.08180 0.64930 0.10000 0.02700 O 1
O3 0.34740 0.07380 0.85210 1.00000 0.01400 O 0
O4 0.79420 0.39710 0.09650 1.00000 0.02000 O 0
O-H5 0.66667 0.33333 0.68300 0.62000 0.02900 O 1
O6 0.95380 0.47690 0.51540 1.00000 0.01000 O 0
H6 0.90300 0.45100 0.60300 1.00000 0.02000 H 0

loop_
_cod_changelog_entry_id
_cod_changelog_entry_author
_cod_changelog_entry_date
_cod_changelog_entry_text
1
;cod-tools version 3.8.0
Id: cif_guess_AMCSD_atom_types 9574 2023-05-10 09:00:05Z saulius
;
2023-05-10T18:54:46+03:00
;Derived atom types and hydrogen counts
from atom names that follow the AMCSD naming convention
(Wat == water, O-H == hydroxyl).
;
2
;cod-tools version 3.10.1
Id: cif_fix_AMCSD_aniso_labels 10200 2024-08-01 14:09:44Z saulius
;
2024-08-02T12:21:54+03:00
;Changed the following '_atom_site_aniso_label' values:
'OH2' -> 'O-H2'
'OH5' -> 'O-H5'
;

loop_
_cod_related_entry_id
_cod_related_entry_database
_cod_related_entry_code
1 AMCSD 0014640
